data_7040065
loop_
_publ_author_name
'Ziegler, Jessica A.'
'Bergman, Robert G.'
'Arnold, John'

_publ_section_title
;
 Unusual \k1 coordination of a \b-diketiminate ligand in niobium
 complexes.
;
_journal_issue 32
_journal_name_full 'Dalton transactions (Cambridge, England : 2003)'
_journal_page_first 12661
_journal_page_last 12668
_journal_paper_doi 10.1039/c6dt02373h
_journal_volume 45
_journal_year 2016
_chemical_formula_moiety 'C38 H55 N3 Nb 1+, C24 H20 B 1-, 0.5(C H2 Cl2)'
_chemical_formula_sum 'C62.5 H76 B Cl N3 Nb'
_chemical_formula_weight 1008.43
_chemical_name_common '[(BDI)CpNb(NtBu)][BPh4]'
_chemical_properties_physical ', Air-sensitive,Moisture-sensitive'
_space_group_crystal_system triclinic
_space_group_IT_number 2
_space_group_name_Hall '-P 1'
_space_group_name_H-M_alt 'P -1'
_symmetry_space_group_name_Hall '-P 1'
_symmetry_space_group_name_H-M 'P -1'
_atom_sites_solution_hydrogens geom
_atom_sites_solution_primary iterative
_atom_sites_solution_secondary difmap
_audit_creation_method SHELXL-2014/7
_audit_update_record
;
2016-07-14 deposited with the CCDC.
2016-07-18 downloaded from the CCDC.
;
_cell_angle_alpha 66.416(5)
_cell_angle_beta 83.348(5)
_cell_angle_gamma 88.954(5)
_cell_formula_units_Z 4
_cell_length_a 17.283(5)
_cell_length_b 17.704(5)
_cell_length_c 19.633(5)
_cell_measurement_reflns_used 9506
_cell_measurement_temperature 100(2)
_cell_measurement_theta_max 25.35
_cell_measurement_theta_min 2.31
_cell_volume 5466(3)
_computing_cell_refinement 'Bruker SAINT'
_computing_data_collection 'Bruker APEX2'
_computing_data_reduction 'Bruker SAINT'
_computing_molecular_graphics ORTEP-32
_computing_publication_material WinGX
_computing_structure_refinement SHELXL-2014
_computing_structure_solution SIR-2011
_diffrn_ambient_temperature 100(2)
_diffrn_detector_area_resol_mean 0.8366
_diffrn_measured_fraction_theta_full 0.999
_diffrn_measured_fraction_theta_max 0.998
_diffrn_measurement_device_type 'Bruker APEX-II CCD'
_diffrn_measurement_method 'phi and omega scans'
_diffrn_radiation_type MoK\a
_diffrn_radiation_wavelength 0.71073
_diffrn_reflns_av_R_equivalents 0.0366
_diffrn_reflns_av_unetI/netI 0.0355
_diffrn_reflns_Laue_measured_fraction_full 0.999
_diffrn_reflns_Laue_measured_fraction_max 0.998
_diffrn_reflns_limit_h_max 20
_diffrn_reflns_limit_h_min -20
_diffrn_reflns_limit_k_max 21
_diffrn_reflns_limit_k_min -21
_diffrn_reflns_limit_l_max 23
_diffrn_reflns_limit_l_min -22
_diffrn_reflns_number 87658
_diffrn_reflns_point_group_measured_fraction_full 0.999
_diffrn_reflns_point_group_measured_fraction_max 0.998
_diffrn_reflns_theta_full 25.000
_diffrn_reflns_theta_max 25.376
_diffrn_reflns_theta_min 1.140
_diffrn_source 'microfocus sealed tube'
_exptl_absorpt_coefficient_mu 0.310
_exptl_absorpt_correction_T_max 0.7452
_exptl_absorpt_correction_T_min 0.7003
_exptl_absorpt_correction_type multi-scan
_exptl_absorpt_process_details SADABS
_exptl_crystal_colour orange
_exptl_crystal_density_diffrn 1.225
_exptl_crystal_description block
_exptl_crystal_F_000 2140
_exptl_crystal_recrystallization_method 'Re-crystallisation from solvent: Dichloromethane/hexane'
_exptl_crystal_size_max 0.100
_exptl_crystal_size_mid 0.080
_exptl_crystal_size_min 0.060
_refine_diff_density_max 0.559
_refine_diff_density_min -0.709
_refine_diff_density_rms 0.056
_refine_ls_extinction_method none
_refine_ls_goodness_of_fit_ref 1.030
_refine_ls_hydrogen_treatment constr
_refine_ls_matrix_type full
_refine_ls_number_parameters 1249
_refine_ls_number_reflns 20049
_refine_ls_number_restraints 0
_refine_ls_restrained_S_all 1.030
_refine_ls_R_factor_all 0.0469
_refine_ls_R_factor_gt 0.0360
_refine_ls_shift/su_max 0.003
_refine_ls_shift/su_mean 0.000
_refine_ls_structure_factor_coef Fsqd
_refine_ls_weighting_details 'w=1/[\s^2^(Fo^2^)+(0.0279P)^2^+5.7779P] where P=(Fo^2^+2Fc^2^)/3'
_refine_ls_weighting_scheme calc
_refine_ls_wR_factor_gt 0.0800
_refine_ls_wR_factor_ref 0.0857
_reflns_Friedel_coverage 0.000
_reflns_number_gt 16728
_reflns_number_total 20049
_reflns_threshold_expression 'I > 2\s(I)'
_cod_data_source_file c6dt02373h2.cif
_cod_data_source_block Compound3
_cod_depositor_comments 'Adding full bibliography for 7040063--7040066.cif.'
_cod_original_formula_sum 'C62.50 H76 B Cl N3 Nb'
_cod_database_code 7040065
_shelx_shelxl_version_number 2014/7
_shelx_space_group_comment
;
The symmetry employed for this shelxl refinement is uniquely defined
by the following loop, which should always be used as a source of
symmetry information in preference to the above space-group names.
They are only intended as comments.
;
_shelx_estimated_absorpt_t_min 0.970
_shelx_estimated_absorpt_t_max 0.982
_platon_squeeze_void_probe_radius 1.20

loop_
_space_group_symop_operation_xyz
'x, y, z'
'-x, -y, -z'

loop_
_atom_site_label
_atom_site_type_symbol
_atom_site_fract_x
_atom_site_fract_y
_atom_site_fract_z
_atom_site_U_iso_or_equiv
_atom_site_adp_type
_atom_site_occupancy
_atom_site_site_symmetry_order
_atom_site_calc_flag
_atom_site_refinement_flags_posn
_atom_site_refinement_flags_adp
_atom_site_refinement_flags_occupancy
_atom_site_disorder_assembly
_atom_site_disorder_group
C1 C 1.23270(15) 0.98361(14) 0.32663(15) 0.0312(6) Uani 1 1 d . . . . .
H1 H 1.2583 0.9494 0.3680 0.037 Uiso 1 1 calc R U . . .
C2 C 1.15781(15) 1.01485(15) 0.33032(15) 0.0338(6) Uani 1 1 d . . . . .
H2 H 1.1236 1.0049 0.3747 0.041 Uiso 1 1 calc R U . . .
C3 C 1.14220(16) 1.06308(14) 0.25742(17) 0.0385(7) Uani 1 1 d . . . . .
H3 H 1.0962 1.0927 0.2435 0.046 Uiso 1 1 calc R U . . .
C4 C 1.20688(17) 1.05981(15) 0.20875(15) 0.0386(7) Uani 1 1 d . . . . .
H4 H 1.2120 1.0859 0.1557 0.046 Uiso 1 1 calc R U . . .
C5 C 1.26277(15) 1.01149(15) 0.25176(15) 0.0338(6) Uani 1 1 d . . . . .
H5 H 1.3126 0.9998 0.2330 0.041 Uiso 1 1 calc R U . . .
C6 C 1.26437(14) 0.75958(14) 0.28905(15) 0.0299(6) Uani 1 1 d . . . . .
C7 C 1.2463(2) 0.7258(2) 0.2311(2) 0.0723(12) Uani 1 1 d . . . . .
H7A H 1.1905 0.7115 0.2384 0.108 Uiso 1 1 calc R U . . .
H7B H 1.2765 0.6766 0.2375 0.108 Uiso 1 1 calc R U . . .
H7C H 1.2602 0.7680 0.1804 0.108 Uiso 1 1 calc R U . . .
C8 C 1.34783(17) 0.7908(2) 0.2719(2) 0.0673(10) Uani 1 1 d . . . . .
H8A H 1.3558 0.8350 0.2216 0.101 Uiso 1 1 calc R U . . .
H8B H 1.3824 0.7455 0.2742 0.101 Uiso 1 1 calc R U . . .
H8C H 1.3596 0.8122 0.3086 0.101 Uiso 1 1 calc R U . . .
C9 C 1.24872(19) 0.69354(17) 0.36629(18) 0.0547(9) Uani 1 1 d . . . . .
H9A H 1.2606 0.7152 0.4028 0.082 Uiso 1 1 calc R U . . .
H9B H 1.2816 0.6466 0.3704 0.082 Uiso 1 1 calc R U . . .
H9C H 1.1937 0.6756 0.3762 0.082 Uiso 1 1 calc R U . . .
C10 C 1.11878(15) 1.00005(14) 0.10093(12) 0.0271(5) Uani 1 1 d . . . . .
C11 C 1.06753(17) 1.06580(15) 0.08243(13) 0.0356(6) Uani 1 1 d . . . . .
C12 C 1.0879(2) 1.13414(16) 0.01478(14) 0.0476(8) Uani 1 1 d . . . . .
H12 H 1.0552 1.1803 0.0010 0.057 Uiso 1 1 calc R U . . .
C13 C 1.1543(2) 1.13563(17) -0.03204(15) 0.0502(8) Uani 1 1 d . . . . .
H13 H 1.1673 1.1829 -0.0771 0.060 Uiso 1 1 calc R U . . .
C14 C 1.20179(18) 1.06932(16) -0.01395(14) 0.0395(7) Uani 1 1 d . . . . .
H14 H 1.2465 1.0706 -0.0475 0.047 Uiso 1 1 calc R U . . .
C15 C 1.18548(15) 0.99953(14) 0.05318(13) 0.0298(6) Uani 1 1 d . . . . .
C16 C 0.9919(2) 1.06308(17) 0.13140(15) 0.0485(8) Uani 1 1 d . . . . .
H16 H 1.0014 1.0306 0.1845 0.058 Uiso 1 1 calc R U . . .
C17 C 0.9263(2) 1.0172(3) 0.11472(19) 0.0738(11) Uani 1 1 d . . . . .
H17A H 0.9181 1.0451 0.0619 0.111 Uiso 1 1 calc R U . . .
H17B H 0.8780 1.0171 0.1463 0.111 Uiso 1 1 calc R U . . .
H17C H 0.9411 0.9602 0.1253 0.111 Uiso 1 1 calc R U . . .
C18 C 0.9652(3) 1.1471(2) 0.1259(2) 0.0949(16) Uani 1 1 d . . . . .
H18A H 1.0073 1.1760 0.1360 0.142 Uiso 1 1 calc R U . . .
H18B H 0.9196 1.1404 0.1627 0.142 Uiso 1 1 calc R U . . .
H18C H 0.9513 1.1793 0.0755 0.142 Uiso 1 1 calc R U . . .
C19 C 1.24016(15) 0.92798(15) 0.07009(14) 0.0320(6) Uani 1 1 d . . . . .
H19 H 1.2198 0.8839 0.1195 0.038 Uiso 1 1 calc R U . . .
C20 C 1.24367(18) 0.89137(17) 0.01069(16) 0.0445(7) Uani 1 1 d . . . . .
H20A H 1.1910 0.8749 0.0071 0.067 Uiso 1 1 calc R U . . .
H20B H 1.2765 0.8430 0.0251 0.067 Uiso 1 1 calc R U . . .
H20C H 1.2658 0.9328 -0.0379 0.067 Uiso 1 1 calc R U . . .
C21 C 1.32248(16) 0.95351(18) 0.07573(17) 0.0431(7) Uani 1 1 d . . . . .
H21A H 1.3435 0.9972 0.0280 0.065 Uiso 1 1 calc R U . . .
H21B H 1.3560 0.9058 0.0873 0.065 Uiso 1 1 calc R U . . .
H21C H 1.3207 0.9739 0.1155 0.065 Uiso 1 1 calc R U . . .
C22 C 1.04718(16) 0.84778(16) 0.11684(13) 0.0329(6) Uani 1 1 d . . . . .
H22A H 1.0500 0.8999 0.0725 0.049 Uiso 1 1 calc R U . . .
H22B H 0.9949 0.8225 0.1265 0.049 Uiso 1 1 calc R U . . .
H22C H 1.0858 0.8104 0.1081 0.049 Uiso 1 1 calc R U . . .
C23 C 1.06396(13) 0.86397(13) 0.18337(12) 0.0214(5) Uani 1 1 d . . . . .
C24 C 1.03543(13) 0.80384(13) 0.25383(12) 0.0198(5) Uani 1 1 d . . . . .
H24 H 1.0225 0.7522 0.2532 0.024 Uiso 1 1 calc R U . . .
C25 C 1.02244(12) 0.80574(12) 0.32500(12) 0.0174(4) Uani 1 1 d . . . . .
C26 C 0.96873(14) 0.73930(13) 0.38280(12) 0.0235(5) Uani 1 1 d . . . . .
H26A H 0.9985 0.7021 0.4217 0.035 Uiso 1 1 calc R U . . .
H26B H 0.9445 0.7081 0.3590 0.035 Uiso 1 1 calc R U . . .
H26C H 0.9281 0.7645 0.4053 0.035 Uiso 1 1 calc R U . . .
C27 C 1.02290(12) 0.86988(13) 0.41218(11) 0.0171(4) Uani 1 1 d . . . . .
C28 C 0.95682(13) 0.91733(13) 0.41195(12) 0.0212(5) Uani 1 1 d . . . . .
C29 C 0.92285(14) 0.91588(15) 0.48045(13) 0.0288(5) Uani 1 1 d . . . . .
H29 H 0.8777 0.9468 0.4819 0.035 Uiso 1 1 calc R U . . .
C30 C 0.95337(15) 0.87051(16) 0.54610(13) 0.0321(6) Uani 1 1 d . . . . .
H30 H 0.9280 0.8686 0.5924 0.039 Uiso 1 1 calc R U . . .
C31 C 1.02045(14) 0.82809(15) 0.54480(13) 0.0290(6) Uani 1 1 d . . . . .
H31 H 1.0421 0.7989 0.5902 0.035 Uiso 1 1 calc R U . . .
C32 C 1.05740(13) 0.82710(14) 0.47804(12) 0.0218(5) Uani 1 1 d . . . . .
C33 C 0.92402(13) 0.97149(14) 0.33996(13) 0.0248(5) Uani 1 1 d . . . . .
H33 H 0.9643 0.9763 0.2974 0.030 Uiso 1 1 calc R U . . .
C34 C 0.85047(17) 0.93486(19) 0.32860(17) 0.0513(8) Uani 1 1 d . . . . .
H34A H 0.8104 0.9269 0.3707 0.077 Uiso 1 1 calc R U . . .
H34B H 0.8618 0.8816 0.3259 0.077 Uiso 1 1 calc R U . . .
H34C H 0.8317 0.9724 0.2819 0.077 Uiso 1 1 calc R U . . .
C35 C 0.9096(2) 1.05825(18) 0.3357(2) 0.0680(11) Uani 1 1 d . . . . .
H35A H 0.8694 1.0560 0.3760 0.102 Uiso 1 1 calc R U . . .
H35B H 0.8921 1.0923 0.2872 0.102 Uiso 1 1 calc R U . . .
H35C H 0.9580 1.0823 0.3409 0.102 Uiso 1 1 calc R U . . .
C36 C 1.13278(13) 0.78151(14) 0.48048(13) 0.0266(5) Uani 1 1 d . . . . .
H36 H 1.1540 0.7912 0.4280 0.032 Uiso 1 1 calc R U . . .
C37 C 1.19358(15) 0.81486(16) 0.51397(16) 0.0386(7) Uani 1 1 d . . . . .
H37A H 1.1961 0.8752 0.4900 0.058 Uiso 1 1 calc R U . . .
H37B H 1.2448 0.7935 0.5053 0.058 Uiso 1 1 calc R U . . .
H37C H 1.1785 0.7971 0.5679 0.058 Uiso 1 1 calc R U . . .
C38 C 1.12051(14) 0.68842(15) 0.52530(14) 0.0307(6) Uani 1 1 d . . . . .
H38A H 1.1016 0.6774 0.5775 0.046 Uiso 1 1 calc R U . . .
H38B H 1.1700 0.6611 0.5232 0.046 Uiso 1 1 calc R U . . .
H38C H 1.0821 0.6672 0.5039 0.046 Uiso 1 1 calc R U . . .
C39 C 1.08445(12) 0.42633(13) 0.72041(12) 0.0187(5) Uani 1 1 d . . . . .
C40 C 1.13067(13) 0.45896(14) 0.65083(12) 0.0224(5) Uani 1 1 d . . . . .
H40 H 1.1194 0.5120 0.6156 0.027 Uiso 1 1 calc R U . . .
C41 C 1.19211(13) 0.41729(15) 0.63114(13) 0.0247(5) Uani 1 1 d . . . . .
H41 H 1.2227 0.4426 0.5839 0.030 Uiso 1 1 calc R U . . .
C42 C 1.20903(13) 0.33876(15) 0.68027(13) 0.0260(5) Uani 1 1 d . . . . .
H42 H 1.2510 0.3098 0.6672 0.031 Uiso 1 1 calc R U . . .
C43 C 1.16344(13) 0.30357(14) 0.74878(13) 0.0260(5) Uani 1 1 d . . . . .
H43 H 1.1734 0.2494 0.7827 0.031 Uiso 1 1 calc R U . . .
C44 C 1.10321(13) 0.34691(13) 0.76826(13) 0.0213(5) Uani 1 1 d . . . . .
H44 H 1.0736 0.3216 0.8160 0.026 Uiso 1 1 calc R U . . .
C45 C 0.96142(13) 0.42132(13) 0.81894(13) 0.0235(5) Uani 1 1 d . . . . .
C46 C 0.99267(16) 0.39881(15) 0.88737(13) 0.0320(6) Uani 1 1 d . . . . .
H46 H 1.0428 0.4203 0.8868 0.038 Uiso 1 1 calc R U . . .
C47 C 0.95367(17) 0.34689(16) 0.95523(15) 0.0385(6) Uani 1 1 d . . . . .
H47 H 0.9774 0.3327 0.9998 0.046 Uiso 1 1 calc R U . . .
C48 C 0.88041(17) 0.31571(15) 0.95820(15) 0.0392(7) Uani 1 1 d . . . . .
H48 H 0.8533 0.2801 1.0047 0.047 Uiso 1 1 calc R U . . .
C49 C 0.84691(16) 0.33665(16) 0.89316(16) 0.0390(7) Uani 1 1 d . . . . .
H49 H 0.7963 0.3156 0.8948 0.047 Uiso 1 1 calc R U . . .
C50 C 0.88718(14) 0.38913(14) 0.82410(14) 0.0308(6) Uani 1 1 d . . . . .
H50 H 0.8629 0.4029 0.7798 0.037 Uiso 1 1 calc R U . . .
C51 C 0.96243(12) 0.51472(13) 0.66902(12) 0.0197(5) Uani 1 1 d . . . . .
C52 C 0.94204(14) 0.46350(15) 0.63407(14) 0.0291(6) Uani 1 1 d . . . . .
H52 H 0.9540 0.4068 0.6556 0.035 Uiso 1 1 calc R U . . .
C53 C 0.90525(14) 0.49228(17) 0.56943(14) 0.0333(6) Uani 1 1 d . . . . .
H53 H 0.8935 0.4555 0.5474 0.040 Uiso 1 1 calc R U . . .
C54 C 0.88575(13) 0.57400(16) 0.53708(13) 0.0298(6) Uani 1 1 d . . . . .
H54 H 0.8612 0.5940 0.4926 0.036 Uiso 1 1 calc R U . . .
C55 C 0.90262(13) 0.62612(15) 0.57057(12) 0.0251(5) Uani 1 1 d . . . . .
H55 H 0.8884 0.6822 0.5497 0.030 Uiso 1 1 calc R U . . .
C56 C 0.94035(12) 0.59668(14) 0.63477(12) 0.0203(5) Uani 1 1 d . . . . .
H56 H 0.9517 0.6340 0.6564 0.024 Uiso 1 1 calc R U . . .
C57 C 1.04863(13) 0.55904(13) 0.75298(12) 0.0202(5) Uani 1 1 d . . . . .
C58 C 0.99824(14) 0.60601(14) 0.78050(13) 0.0266(5) Uani 1 1 d . . . . .
H58 H 0.9451 0.5884 0.7956 0.032 Uiso 1 1 calc R U . . .
C59 C 1.02253(16) 0.67722(15) 0.78670(14) 0.0333(6) Uani 1 1 d . . . . .
H59 H 0.9861 0.7074 0.8050 0.040 Uiso 1 1 calc R U . . .
C60 C 1.09964(16) 0.70410(15) 0.76625(14) 0.0349(6) Uani 1 1 d . . . . .
H60 H 1.1165 0.7530 0.7698 0.042 Uiso 1 1 calc R U . . .
C61 C 1.15179(15) 0.65851(15) 0.74048(13) 0.0304(6) Uani 1 1 d . . . . .
H61 H 1.2052 0.6756 0.7270 0.036 Uiso 1 1 calc R U . . .
C62 C 1.12620(13) 0.58756(14) 0.73425(12) 0.0226(5) Uani 1 1 d . . . . .
H62 H 1.1632 0.5573 0.7165 0.027 Uiso 1 1 calc R U . . .
C63 C 0.6915(2) 0.54673(17) 0.6068(2) 0.0215(10) Uani 0.662(7) 1 d G . P A 1
H63 H 0.7220 0.5833 0.5628 0.026 Uiso 0.662(7) 1 calc R U P A 1
C64 C 0.6149(2) 0.5163(3) 0.6109(3) 0.0216(10) Uani 0.662(7) 1 d G . P A 1
H64 H 0.5851 0.5290 0.5702 0.026 Uiso 0.662(7) 1 calc R U P A 1
C65 C 0.59058(19) 0.4636(2) 0.6866(3) 0.0252(12) Uani 0.662(7) 1 d G . P A 1
H65 H 0.5417 0.4348 0.7054 0.030 Uiso 0.662(7) 1 calc R U P A 1
C66 C 0.6522(4) 0.4614(2) 0.72931(13) 0.0259(15) Uani 0.662(7) 1 d G . P A 1
H66 H 0.6518 0.4310 0.7817 0.031 Uiso 0.662(7) 1 calc R U P A 1
C67 C 0.7146(2) 0.5128(3) 0.6800(3) 0.0221(13) Uani 0.662(7) 1 d G . P A 1
H67 H 0.7632 0.5227 0.6935 0.026 Uiso 0.662(7) 1 calc R U P A 1
C68 C 0.72630(13) 0.73419(14) 0.70571(13) 0.0240(5) Uani 1 1 d . . . . .
C69 C 0.79791(16) 0.6860(2) 0.7334(2) 0.0508(8) Uani 1 1 d . . . . .
H69A H 0.7831 0.6404 0.7819 0.076 Uiso 1 1 calc R U . . .
H69B H 0.8364 0.7225 0.7389 0.076 Uiso 1 1 calc R U . . .
H69C H 0.8205 0.6640 0.6972 0.076 Uiso 1 1 calc R U . . .
C70 C 0.74885(17) 0.80777(18) 0.63148(16) 0.0457(7) Uani 1 1 d . . . . .
H70A H 0.7744 0.7881 0.5946 0.069 Uiso 1 1 calc R U . . .
H70B H 0.7847 0.8452 0.6391 0.069 Uiso 1 1 calc R U . . .
H70C H 0.7019 0.8372 0.6132 0.069 Uiso 1 1 calc R U . . .
C71 C 0.68602(15) 0.76430(17) 0.76283(16) 0.0379(7) Uani 1 1 d . . . . .
H71A H 0.6387 0.7928 0.7446 0.057 Uiso 1 1 calc R U . . .
H71B H 0.7213 0.8024 0.7702 0.057 Uiso 1 1 calc R U . . .
H71C H 0.6721 0.7171 0.8105 0.057 Uiso 1 1 calc R U . . .
C72 C 0.52058(14) 0.49475(13) 0.84533(12) 0.0216(5) Uani 1 1 d . . . . .
C73 C 0.45695(15) 0.44238(14) 0.85328(13) 0.0274(5) Uani 1 1 d . . . . .
C74 C 0.45340(17) 0.36381(14) 0.91092(14) 0.0346(6) Uani 1 1 d . . . . .
H74 H 0.4108 0.3274 0.9175 0.042 Uiso 1 1 calc R U . . .
C75 C 0.51010(17) 0.33786(15) 0.95842(14) 0.0355(6) Uani 1 1 d . . . . .
H75 H 0.5075 0.2834 0.9961 0.043 Uiso 1 1 calc R U . . .
C76 C 0.57051(15) 0.39098(15) 0.95111(12) 0.0295(6) Uani 1 1 d . . . . .
H76 H 0.6085 0.3729 0.9851 0.035 Uiso 1 1 calc R U . . .
C77 C 0.57763(14) 0.47118(14) 0.89489(12) 0.0236(5) Uani 1 1 d . . . . .
C78 C 0.39061(16) 0.46946(15) 0.80390(14) 0.0361(7) Uani 1 1 d . . . . .
H78 H 0.4107 0.5178 0.7573 0.043 Uiso 1 1 calc R U . . .
C79 C 0.36546(19) 0.40193(18) 0.78036(17) 0.0488(8) Uani 1 1 d . . . . .
H79A H 0.3407 0.3557 0.8243 0.073 Uiso 1 1 calc R U . . .
H79B H 0.4113 0.3828 0.7581 0.073 Uiso 1 1 calc R U . . .
H79C H 0.3283 0.4241 0.7435 0.073 Uiso 1 1 calc R U . . .
C80 C 0.3220(2) 0.4973(3) 0.8413(2) 0.0773(12) Uani 1 1 d . . . . .
H80A H 0.3004 0.4509 0.8869 0.116 Uiso 1 1 calc R U . . .
H80B H 0.2821 0.5173 0.8071 0.116 Uiso 1 1 calc R U . . .
H80C H 0.3388 0.5419 0.8544 0.116 Uiso 1 1 calc R U . . .
C81 C 0.64342(14) 0.52852(15) 0.89188(13) 0.0293(6) Uani 1 1 d . . . . .
H81 H 0.6453 0.5778 0.8433 0.035 Uiso 1 1 calc R U . . .
C82 C 0.6296(2) 0.5585(2) 0.95450(18) 0.0573(9) Uani 1 1 d . . . . .
H82A H 0.5796 0.5858 0.9519 0.086 Uiso 1 1 calc R U . . .
H82B H 0.6716 0.5977 0.9492 0.086 Uiso 1 1 calc R U . . .
H82C H 0.6288 0.5115 1.0029 0.086 Uiso 1 1 calc R U . . .
C83 C 0.72278(19) 0.4894(3) 0.8952(2) 0.0761(12) Uani 1 1 d . . . . .
H83A H 0.7250 0.4456 0.9450 0.114 Uiso 1 1 calc R U . . .
H83B H 0.7636 0.5314 0.8851 0.114 Uiso 1 1 calc R U . . .
H83C H 0.7308 0.4658 0.8575 0.114 Uiso 1 1 calc R U . . .
C84 C 0.4609(2) 0.64286(16) 0.85590(13) 0.0441(8) Uani 1 1 d . . . . .
H84A H 0.4596 0.5872 0.8956 0.066 Uiso 1 1 calc R U . . .
H84B H 0.4080 0.6639 0.8527 0.066 Uiso 1 1 calc R U . . .
H84C H 0.4944 0.6793 0.8673 0.066 Uiso 1 1 calc R U . . .
C85 C 0.49254(13) 0.64007(13) 0.78280(12) 0.0201(5) Uani 1 1 d . . . . .
C86 C 0.48105(12) 0.71031(12) 0.71829(11) 0.0168(4) Uani 1 1 d . . . . .
H86 H 0.4639 0.7566 0.7282 0.020 Uiso 1 1 calc R U . . .
C87 C 0.49012(12) 0.72482(12) 0.64210(11) 0.0163(4) Uani 1 1 d . . . . .
C88 C 0.45002(14) 0.79844(13) 0.59096(12) 0.0233(5) Uani 1 1 d . . . . .
H88A H 0.4892 0.8383 0.5551 0.035 Uiso 1 1 calc R U . . .
H88B H 0.4196 0.8243 0.6207 0.035 Uiso 1 1 calc R U . . .
H88C H 0.4152 0.7806 0.5638 0.035 Uiso 1 1 calc R U . . .
C89 C 0.52471(12) 0.68735(13) 0.53707(11) 0.0169(4) Uani 1 1 d . . . . .
C90 C 0.57674(13) 0.74195(13) 0.47833(12) 0.0219(5) Uani 1 1 d . . . . .
C91 C 0.56969(14) 0.75005(14) 0.40554(12) 0.0257(5) Uani 1 1 d . . . . .
H91 H 0.6050 0.7858 0.3651 0.031 Uiso 1 1 calc R U . . .
C92 C 0.51238(15) 0.70699(14) 0.39153(12) 0.0281(6) Uani 1 1 d . . . . .
H92 H 0.5081 0.7137 0.3416 0.034 Uiso 1 1 calc R U . . .
C93 C 0.46126(14) 0.65418(14) 0.44967(12) 0.0256(5) Uani 1 1 d . . . . .
H93 H 0.4216 0.6254 0.4390 0.031 Uiso 1 1 calc R U . . .
C94 C 0.46634(13) 0.64193(13) 0.52371(12) 0.0194(5) Uani 1 1 d . . . . .
C95 C 0.41108(13) 0.58039(14) 0.58658(12) 0.0227(5) Uani 1 1 d . . . . .
H95 H 0.4363 0.5629 0.6336 0.027 Uiso 1 1 calc R U . . .
C96 C 0.33387(16) 0.61813(17) 0.59919(17) 0.0435(7) Uani 1 1 d . . . . .
H96A H 0.3097 0.6398 0.5526 0.065 Uiso 1 1 calc R U . . .
H96B H 0.3430 0.6631 0.6147 0.065 Uiso 1 1 calc R U . . .
H96C H 0.2992 0.5758 0.6384 0.065 Uiso 1 1 calc R U . . .
C97 C 0.39578(15) 0.50298(15) 0.57289(15) 0.0356(6) Uani 1 1 d . . . . .
H97A H 0.3641 0.5169 0.5314 0.053 Uiso 1 1 calc R U . . .
H97B H 0.3679 0.4610 0.6182 0.053 Uiso 1 1 calc R U . . .
H97C H 0.4455 0.4815 0.5602 0.053 Uiso 1 1 calc R U . . .
C98 C 0.64008(14) 0.79302(14) 0.48964(13) 0.0271(5) Uani 1 1 d . . . . .
H98 H 0.6355 0.7821 0.5440 0.033 Uiso 1 1 calc R U . . .
C99 C 0.72100(15) 0.76758(17) 0.46748(17) 0.0430(7) Uani 1 1 d . . . . .
H99A H 0.7277 0.7092 0.4983 0.064 Uiso 1 1 calc R U . . .
H99B H 0.7609 0.8009 0.4754 0.064 Uiso 1 1 calc R U . . .
H99C H 0.7263 0.7764 0.4146 0.064 Uiso 1 1 calc R U . . .
C100 C 0.63141(15) 0.88581(14) 0.44533(13) 0.0307(6) Uani 1 1 d . . . . .
H10A H 0.6397 0.8985 0.3916 0.046 Uiso 1 1 calc R U . . .
H10B H 0.6701 0.9166 0.4577 0.046 Uiso 1 1 calc R U . . .
H10C H 0.5789 0.9016 0.4584 0.046 Uiso 1 1 calc R U . . .
C101 C 0.50849(12) 0.98672(14) 0.71570(12) 0.0202(5) Uani 1 1 d . . . . .
C102 C 0.53137(14) 0.93140(16) 0.68244(14) 0.0284(5) Uani 1 1 d . . . . .
H102 H 0.5159 0.8749 0.7087 0.034 Uiso 1 1 calc R U . . .
C103 C 0.57534(14) 0.95538(17) 0.61340(14) 0.0334(6) Uani 1 1 d . . . . .
H103 H 0.5887 0.9156 0.5932 0.040 Uiso 1 1 calc R U . . .
C104 C 0.60013(15) 1.03648(17) 0.57337(13) 0.0336(6) Uani 1 1 d . . . . .
H104 H 0.6302 1.0531 0.5258 0.040 Uiso 1 1 calc R U . . .
C105 C 0.58012(15) 1.09303(16) 0.60438(13) 0.0315(6) Uani 1 1 d . . . . .
H105 H 0.5970 1.1491 0.5782 0.038 Uiso 1 1 calc R U . . .
C106 C 0.53544(13) 1.06811(14) 0.67362(12) 0.0234(5) Uani 1 1 d . . . . .
H106 H 0.5225 1.1083 0.6934 0.028 Uiso 1 1 calc R U . . .
C107 C 0.40890(12) 1.03768(13) 0.80173(12) 0.0186(5) Uani 1 1 d . . . . .
C108 C 0.44717(13) 1.09840(13) 0.81592(12) 0.0197(5) Uani 1 1 d . . . . .
H108 H 0.4996 1.0901 0.8267 0.024 Uiso 1 1 calc R U . . .
C109 C 0.41191(13) 1.16979(13) 0.81486(12) 0.0201(5) Uani 1 1 d . . . . .
H109 H 0.4402 1.2090 0.8248 0.024 Uiso 1 1 calc R U . . .
C110 C 0.33548(13) 1.18397(14) 0.79936(12) 0.0228(5) Uani 1 1 d . . . . .
H110 H 0.3110 1.2329 0.7982 0.027 Uiso 1 1 calc R U . . .
C111 C 0.29531(13) 1.12522(14) 0.78560(12) 0.0223(5) Uani 1 1 d . . . . .
H111 H 0.2428 1.1339 0.7750 0.027 Uiso 1 1 calc R U . . .
C112 C 0.33137(12) 1.05379(13) 0.78723(12) 0.0202(5) Uani 1 1 d . . . . .
H112 H 0.3024 1.0144 0.7782 0.024 Uiso 1 1 calc R U . . .
C113 C 0.50989(12) 0.91921(13) 0.86614(12) 0.0187(5) Uani 1 1 d . . . . .
C114 C 0.49034(13) 0.92407(13) 0.93579(12) 0.0208(5) Uani 1 1 d . . . . .
H114 H 0.4453 0.9532 0.9423 0.025 Uiso 1 1 calc R U . . .
C115 C 0.53355(13) 0.88840(13) 0.99556(13) 0.0241(5) Uani 1 1 d . . . . .
H115 H 0.5177 0.8934 1.0415 0.029 Uiso 1 1 calc R U . . .
C116 C 0.59980(14) 0.84549(13) 0.98834(13) 0.0253(5) Uani 1 1 d . . . . .
H116 H 0.6302 0.8218 1.0287 0.030 Uiso 1 1 calc R U . . .
C117 C 0.62063(13) 0.83798(13) 0.92116(13) 0.0241(5) Uani 1 1 d . . . . .
H117 H 0.6653 0.8079 0.9155 0.029 Uiso 1 1 calc R U . . .
C118 C 0.57656(12) 0.87423(13) 0.86174(13) 0.0208(5) Uani 1 1 d . . . . .
H118 H 0.5924 0.8682 0.8162 0.025 Uiso 1 1 calc R U . . .
C119 C 0.38975(12) 0.88441(14) 0.80871(14) 0.0238(5) Uani 1 1 d . . . . .
C120 C 0.36318(13) 0.82411(14) 0.87927(15) 0.0268(5) Uani 1 1 d . . . . .
H120 H 0.3867 0.8226 0.9212 0.032 Uiso 1 1 calc R U . . .
C121 C 0.30397(14) 0.76614(15) 0.89129(17) 0.0358(6) Uani 1 1 d . . . . .
H121 H 0.2875 0.7271 0.9406 0.043 Uiso 1 1 calc R U . . .
C122 C 0.26941(15) 0.76533(17) 0.83202(18) 0.0408(7) Uani 1 1 d . . . . .
H122 H 0.2297 0.7254 0.8398 0.049 Uiso 1 1 calc R U . . .
C123 C 0.29314(15) 0.82337(17) 0.76115(18) 0.0399(7) Uani 1 1 d . . . . .
H123 H 0.2693 0.8236 0.7198 0.048 Uiso 1 1 calc R U . . .
C124 C 0.35244(14) 0.88242(16) 0.74945(16) 0.0309(6) Uani 1 1 d . . . . .
H124 H 0.3676 0.9220 0.7001 0.037 Uiso 1 1 calc R U . . .
N1 N 1.21286(10) 0.82833(11) 0.28077(10) 0.0207(4) Uani 1 1 d . . . . .
N2 N 1.10353(11) 0.93246(11) 0.17466(10) 0.0200(4) Uani 1 1 d . . . . .
N3 N 1.05478(10) 0.86397(10) 0.34238(9) 0.0156(4) Uani 1 1 d . . . . .
N4 N 0.67065(10) 0.68033(11) 0.69390(10) 0.0186(4) Uani 1 1 d . . . . .
N5 N 0.52970(10) 0.57375(10) 0.78054(9) 0.0176(4) Uani 1 1 d . . . . .
N6 N 0.53093(10) 0.67585(10) 0.61427(9) 0.0162(4) Uani 1 1 d . . . . .
Nb1 Nb 1.15727(2) 0.91594(2) 0.27078(2) 0.01654(5) Uani 1 1 d . . . . .
Nb2 Nb 0.61170(2) 0.60511(2) 0.68486(2) 0.01570(5) Uani 1 1 d . . . . .
B1 B 1.01348(15) 0.47994(15) 0.74086(14) 0.0200(5) Uani 1 1 d . . . . .
B2 B 0.45469(14) 0.95698(16) 0.79784(15) 0.0204(5) Uani 1 1 d . . . . .
C66A C 0.6860(6) 0.4808(5) 0.7245(4) 0.024(3) Uani 0.338(7) 1 d G . P A 2
H66A H 0.7114 0.4665 0.7682 0.028 Uiso 0.338(7) 1 calc R U P A 2
C67A C 0.6112(5) 0.4515(3) 0.7211(5) 0.023(2) Uani 0.338(7) 1 d G . P A 2
H67A H 0.5777 0.4141 0.7622 0.028 Uiso 0.338(7) 1 calc R U P A 2
C65A C 0.5953(4) 0.4879(6) 0.6455(7) 0.0252(12) Uani 0.338(7) 1 d G . P A 2
H65A H 0.5492 0.4792 0.6272 0.030 Uiso 0.338(7) 1 calc R U P A 2
C64A C 0.6602(7) 0.5397(4) 0.6022(3) 0.0216(10) Uani 0.338(7) 1 d G . P A 2
H64A H 0.6652 0.5717 0.5498 0.026 Uiso 0.338(7) 1 calc R U P A 2
C63A C 0.7163(4) 0.5353(5) 0.6510(6) 0.028(3) Uani 0.338(7) 1 d G . P A 2
H63A H 0.7654 0.5639 0.6370 0.034 Uiso 0.338(7) 1 calc R U P A 2

loop_
_atom_site_aniso_label
_atom_site_aniso_U_11
_atom_site_aniso_U_22
_atom_site_aniso_U_33
_atom_site_aniso_U_23
_atom_site_aniso_U_13
_atom_site_aniso_U_12
C1 0.0353(15) 0.0219(12) 0.0404(15) -0.0146(11) -0.0112(12) -0.0060(11)
C2 0.0361(15) 0.0270(13) 0.0477(16) -0.0284(13) 0.0116(12) -0.0136(11)
C3 0.0344(15) 0.0147(12) 0.070(2) -0.0185(13) -0.0164(14) 0.0017(11)
C4 0.0550(19) 0.0199(13) 0.0344(15) -0.0044(11) -0.0004(13) -0.0199(12)
C5 0.0232(13) 0.0286(13) 0.0541(17) -0.0244(13) 0.0087(12) -0.0121(11)
C6 0.0233(13) 0.0236(12) 0.0473(16) -0.0185(12) -0.0072(11) 0.0082(10)
C7 0.107(3) 0.053(2) 0.089(3) -0.053(2) -0.054(2) 0.048(2)
C8 0.0280(17) 0.058(2) 0.109(3) -0.029(2) 0.0033(18) 0.0106(15)
C9 0.057(2) 0.0303(15) 0.063(2) -0.0075(15) -0.0009(16) 0.0197(14)
C10 0.0436(15) 0.0199(12) 0.0157(11) -0.0057(10) -0.0001(10) -0.0037(11)
C11 0.0613(19) 0.0269(13) 0.0187(12) -0.0092(11) -0.0066(12) 0.0094(13)
C12 0.091(2) 0.0263(14) 0.0208(14) -0.0039(11) -0.0113(15) 0.0103(15)
C13 0.091(3) 0.0295(15) 0.0188(13) -0.0003(12) 0.0020(15) -0.0082(16)
C14 0.0607(19) 0.0323(15) 0.0228(13) -0.0111(11) 0.0092(13) -0.0147(14)
C15 0.0437(16) 0.0230(12) 0.0230(12) -0.0113(10) 0.0043(11) -0.0103(11)
C16 0.077(2) 0.0407(16) 0.0201(13) -0.0054(12) -0.0067(14) 0.0324(16)
C17 0.055(2) 0.117(3) 0.044(2) -0.030(2) 0.0053(17) 0.011(2)
C18 0.139(4) 0.058(2) 0.068(3) -0.011(2) 0.006(3) 0.064(3)
C19 0.0363(15) 0.0287(13) 0.0289(13) -0.0132(11) 0.0129(11) -0.0106(11)
C20 0.0567(19) 0.0364(15) 0.0452(17) -0.0260(14) 0.0130(14) -0.0103(14)
C21 0.0356(16) 0.0464(17) 0.0545(18) -0.0323(15) 0.0145(14) -0.0106(13)
C22 0.0421(16) 0.0362(14) 0.0226(13) -0.0147(11) -0.0003(11) -0.0089(12)
C23 0.0238(12) 0.0219(12) 0.0201(11) -0.0102(10) -0.0023(9) 0.0023(10)
C24 0.0223(12) 0.0160(11) 0.0231(12) -0.0092(9) -0.0060(9) 0.0011(9)
C25 0.0156(11) 0.0154(10) 0.0206(11) -0.0056(9) -0.0062(9) 0.0036(9)
C26 0.0279(13) 0.0206(11) 0.0199(11) -0.0052(9) -0.0044(10) -0.0057(10)
C27 0.0167(11) 0.0178(11) 0.0171(11) -0.0072(9) -0.0012(9) -0.0029(9)
C28 0.0194(12) 0.0216(11) 0.0237(12) -0.0101(10) -0.0023(9) -0.0019(9)
C29 0.0226(13) 0.0342(14) 0.0327(14) -0.0178(11) 0.0008(11) 0.0027(11)
C30 0.0344(15) 0.0448(15) 0.0220(13) -0.0197(12) 0.0022(11) -0.0029(12)
C31 0.0311(14) 0.0373(14) 0.0198(12) -0.0112(11) -0.0079(10) -0.0024(11)
C32 0.0208(12) 0.0235(12) 0.0213(12) -0.0083(10) -0.0051(9) -0.0021(9)
C33 0.0193(12) 0.0260(12) 0.0250(12) -0.0070(10) -0.0002(10) 0.0044(10)
C34 0.0424(18) 0.0535(19) 0.0430(17) 0.0016(14) -0.0231(14) -0.0091(15)
C35 0.104(3) 0.0345(17) 0.069(2) -0.0172(17) -0.042(2) 0.0285(18)
C36 0.0228(13) 0.0293(13) 0.0213(12) -0.0026(10) -0.0057(10) 0.0020(10)
C37 0.0267(14) 0.0374(15) 0.0427(16) -0.0039(13) -0.0141(12) -0.0032(12)
C38 0.0257(13) 0.0304(13) 0.0286(13) -0.0030(11) -0.0075(11) 0.0025(11)
C39 0.0181(11) 0.0193(11) 0.0215(11) -0.0110(9) -0.0033(9) -0.0013(9)
C40 0.0230(12) 0.0225(12) 0.0237(12) -0.0108(10) -0.0047(10) 0.0008(10)
C41 0.0206(12) 0.0364(14) 0.0221(12) -0.0172(11) -0.0015(10) -0.0031(10)
C42 0.0196(12) 0.0358(14) 0.0329(13) -0.0230(12) -0.0091(10) 0.0083(10)
C43 0.0254(13) 0.0251(12) 0.0310(13) -0.0133(11) -0.0103(10) 0.0076(10)
C44 0.0196(12) 0.0227(12) 0.0231(12) -0.0100(10) -0.0048(9) 0.0002(9)
C45 0.0245(13) 0.0156(11) 0.0300(13) -0.0102(10) 0.0023(10) 0.0059(9)
C46 0.0391(15) 0.0300(13) 0.0253(13) -0.0105(11) 0.0001(11) 0.0039(11)
C47 0.0498(18) 0.0331(15) 0.0282(14) -0.0099(12) 0.0027(12) 0.0075(13)
C48 0.0537(19) 0.0230(13) 0.0312(15) -0.0058(11) 0.0129(13) 0.0065(12)
C49 0.0314(15) 0.0296(14) 0.0508(18) -0.0144(13) 0.0097(13) -0.0030(12)
C50 0.0307(14) 0.0239(13) 0.0351(14) -0.0109(11) 0.0030(11) 0.0030(11)
C51 0.0134(11) 0.0242(12) 0.0228(11) -0.0116(10) 0.0007(9) -0.0022(9)
C52 0.0270(13) 0.0300(13) 0.0350(14) -0.0177(11) -0.0041(11) -0.0029(11)
C53 0.0276(14) 0.0492(17) 0.0335(14) -0.0273(13) -0.0019(11) -0.0096(12)
C54 0.0189(12) 0.0505(16) 0.0201(12) -0.0137(12) -0.0033(10) -0.0042(11)
C55 0.0192(12) 0.0327(13) 0.0200(12) -0.0073(10) -0.0014(9) 0.0014(10)
C56 0.0161(11) 0.0270(12) 0.0191(11) -0.0110(10) -0.0006(9) -0.0004(9)
C57 0.0271(13) 0.0183(11) 0.0153(11) -0.0054(9) -0.0088(9) 0.0062(9)
C58 0.0262(13) 0.0310(13) 0.0291(13) -0.0163(11) -0.0142(10) 0.0095(10)
C59 0.0432(16) 0.0315(14) 0.0378(15) -0.0231(12) -0.0215(12) 0.0177(12)
C60 0.0507(18) 0.0232(13) 0.0375(15) -0.0153(11) -0.0204(13) 0.0024(12)
C61 0.0362(15) 0.0270(13) 0.0293(13) -0.0113(11) -0.0079(11) -0.0056(11)
C62 0.0270(13) 0.0225(12) 0.0182(11) -0.0078(9) -0.0038(10) 0.0012(10)
C63 0.024(3) 0.025(2) 0.021(2) -0.0140(18) -0.0075(18) 0.0129(17)
C64 0.029(3) 0.018(2) 0.024(2) -0.015(2) -0.006(2) 0.0069(17)
C65 0.0299(19) 0.014(3) 0.036(4) -0.015(3) -0.004(3) 0.0062(18)
C66 0.044(5) 0.018(3) 0.018(2) -0.0096(18) -0.004(3) 0.017(3)
C67 0.027(3) 0.020(3) 0.022(4) -0.009(3) -0.013(2) 0.014(2)
C68 0.0164(12) 0.0299(13) 0.0350(13) -0.0226(11) -0.0031(10) 0.0011(10)
C69 0.0271(15) 0.069(2) 0.086(2) -0.058(2) -0.0254(15) 0.0181(14)
C70 0.0456(18) 0.0475(17) 0.0498(18) -0.0268(15) 0.0031(14) -0.0258(14)
C71 0.0341(15) 0.0446(16) 0.0498(17) -0.0365(14) 0.0047(13) -0.0063(12)
C72 0.0355(14) 0.0149(11) 0.0153(11) -0.0071(9) -0.0040(10) 0.0062(10)
C73 0.0446(15) 0.0171(11) 0.0214(12) -0.0073(10) -0.0081(11) -0.0025(11)
C74 0.0557(18) 0.0195(12) 0.0262(13) -0.0050(10) -0.0099(12) -0.0063(12)
C75 0.0614(19) 0.0176(12) 0.0244(13) -0.0046(10) -0.0075(13) 0.0053(12)
C76 0.0414(15) 0.0291(13) 0.0159(11) -0.0061(10) -0.0085(11) 0.0156(12)
C77 0.0326(14) 0.0231(12) 0.0162(11) -0.0093(10) -0.0037(10) 0.0105(10)
C78 0.0529(18) 0.0248(13) 0.0257(13) -0.0009(11) -0.0172(12) -0.0141(12)
C79 0.063(2) 0.0423(17) 0.0468(17) -0.0203(14) -0.0172(15) -0.0148(15)
C80 0.076(3) 0.102(3) 0.090(3) -0.065(3) -0.056(2) 0.051(2)
C81 0.0304(14) 0.0342(14) 0.0190(12) -0.0047(10) -0.0093(10) 0.0066(11)
C82 0.065(2) 0.064(2) 0.054(2) -0.0372(17) 0.0085(16) -0.0248(17)
C83 0.040(2) 0.090(3) 0.117(3) -0.053(3) -0.041(2) 0.0270(19)
C84 0.086(2) 0.0259(14) 0.0190(13) -0.0103(11) 0.0030(14) 0.0135(14)
C85 0.0294(13) 0.0170(11) 0.0166(11) -0.0094(9) -0.0034(9) 0.0012(9)
C86 0.0211(12) 0.0126(10) 0.0184(11) -0.0084(9) -0.0013(9) 0.0025(9)
C87 0.0171(11) 0.0150(10) 0.0173(11) -0.0070(9) -0.0017(9) 0.0010(9)
C88 0.0316(13) 0.0203(11) 0.0178(11) -0.0076(9) -0.0043(10) 0.0092(10)
C89 0.0214(12) 0.0171(11) 0.0136(10) -0.0075(9) -0.0036(9) 0.0068(9)
C90 0.0248(12) 0.0196(11) 0.0203(11) -0.0077(9) -0.0011(9) 0.0054(9)
C91 0.0347(14) 0.0236(12) 0.0166(11) -0.0071(10) 0.0014(10) 0.0049(10)
C92 0.0465(16) 0.0255(12) 0.0145(11) -0.0099(10) -0.0062(11) 0.0091(11)
C93 0.0364(14) 0.0233(12) 0.0230(12) -0.0135(10) -0.0114(11) 0.0062(10)
C94 0.0225(12) 0.0200(11) 0.0186(11) -0.0103(9) -0.0058(9) 0.0079(9)
C95 0.0229(12) 0.0282(12) 0.0184(11) -0.0097(10) -0.0067(9) 0.0014(10)
C96 0.0355(16) 0.0389(16) 0.0539(18) -0.0213(14) 0.0124(13) 0.0040(13)
C97 0.0320(15) 0.0311(14) 0.0435(16) -0.0175(12) 0.0067(12) -0.0061(11)
C98 0.0275(13) 0.0304(13) 0.0203(12) -0.0077(10) 0.0006(10) -0.0033(10)
C99 0.0279(15) 0.0360(15) 0.0561(18) -0.0119(14) 0.0059(13) -0.0028(12)
C100 0.0375(15) 0.0281(13) 0.0270(13) -0.0123(11) 0.0006(11) -0.0038(11)
C101 0.0146(11) 0.0280(12) 0.0265(12) -0.0177(10) -0.0113(9) 0.0073(9)
C102 0.0236(13) 0.0337(14) 0.0394(14) -0.0261(12) -0.0055(11) 0.0031(11)
C103 0.0285(14) 0.0489(17) 0.0397(15) -0.0346(14) -0.0091(12) 0.0118(12)
C104 0.0307(14) 0.0545(17) 0.0199(12) -0.0190(12) -0.0067(11) 0.0142(13)
C105 0.0355(15) 0.0345(14) 0.0230(13) -0.0093(11) -0.0071(11) 0.0117(11)
C106 0.0247(13) 0.0305(13) 0.0215(12) -0.0157(10) -0.0104(10) 0.0110(10)
C107 0.0187(12) 0.0213(11) 0.0202(11) -0.0129(9) -0.0023(9) 0.0012(9)
C108 0.0153(11) 0.0245(12) 0.0237(12) -0.0137(10) -0.0049(9) 0.0026(9)
C109 0.0224(12) 0.0213(11) 0.0218(11) -0.0138(10) -0.0036(9) 0.0007(9)
C110 0.0271(13) 0.0203(11) 0.0239(12) -0.0124(10) -0.0019(10) 0.0056(10)
C111 0.0168(12) 0.0268(12) 0.0270(12) -0.0139(10) -0.0058(9) 0.0048(9)
C112 0.0175(12) 0.0235(12) 0.0252(12) -0.0157(10) -0.0023(9) -0.0005(9)
C113 0.0149(11) 0.0153(11) 0.0288(12) -0.0124(9) 0.0009(9) -0.0051(9)
C114 0.0179(12) 0.0207(11) 0.0277(12) -0.0146(10) 0.0003(9) -0.0001(9)
C115 0.0265(13) 0.0224(12) 0.0239(12) -0.0106(10) -0.0002(10) -0.0026(10)
C116 0.0262(13) 0.0175(11) 0.0269(13) -0.0024(10) -0.0064(10) -0.0018(10)
C117 0.0188(12) 0.0151(11) 0.0326(13) -0.0042(10) 0.0000(10) 0.0016(9)
C118 0.0181(12) 0.0179(11) 0.0264(12) -0.0102(10) 0.0025(9) -0.0022(9)
C119 0.0131(11) 0.0261(12) 0.0454(15) -0.0276(12) -0.0056(10) 0.0074(9)
C120 0.0162(12) 0.0230(12) 0.0478(15) -0.0209(12) -0.0046(11) 0.0030(10)
C121 0.0207(13) 0.0265(13) 0.0621(18) -0.0200(13) -0.0040(12) 0.0011(11)
C122 0.0227(14) 0.0330(15) 0.076(2) -0.0307(15) -0.0064(14) -0.0029(11)
C123 0.0232(14) 0.0506(17) 0.073(2) -0.0487(17) -0.0215(14) 0.0112(12)
C124 0.0213(13) 0.0356(14) 0.0496(16) -0.0306(13) -0.0083(11) 0.0054(11)
N1 0.0178(10) 0.0180(9) 0.0274(10) -0.0105(8) -0.0016(8) -0.0014(8)
N2 0.0243(10) 0.0166(9) 0.0172(9) -0.0057(8) 0.0012(8) 0.0021(8)
N3 0.0151(9) 0.0151(9) 0.0155(9) -0.0048(7) -0.0030(7) 0.0012(7)
N4 0.0183(10) 0.0185(9) 0.0225(10) -0.0116(8) -0.0037(8) 0.0048(8)
N5 0.0245(10) 0.0144(9) 0.0156(9) -0.0068(7) -0.0064(8) 0.0027(8)
N6 0.0179(9) 0.0174(9) 0.0136(9) -0.0065(7) -0.0015(7) 0.0012(7)
Nb1 0.01688(11) 0.01274(10) 0.01971(10) -0.00681(8) 0.00032(8) -0.00076(8)
Nb2 0.01844(11) 0.01372(10) 0.01770(10) -0.00849(8) -0.00534(8) 0.00446(8)
B1 0.0194(13) 0.0198(13) 0.0219(13) -0.0094(11) -0.0033(10) 0.0026(10)
B2 0.0163(13) 0.0228(13) 0.0292(14) -0.0173(11) -0.0043(11) 0.0023(10)
C66A 0.028(7) 0.012(5) 0.034(6) -0.009(5) -0.014(5) 0.005(4)
C67A 0.011(6) 0.020(4) 0.039(7) -0.013(4) -0.003(4) 0.003(5)
C65A 0.0299(19) 0.014(3) 0.036(4) -0.015(3) -0.004(3) 0.0062(18)
C64A 0.029(3) 0.018(2) 0.024(2) -0.015(2) -0.006(2) 0.0069(17)
C63A 0.031(6) 0.014(5) 0.036(9) -0.012(6) 0.019(5) 0.001(4)

loop_
_atom_type_symbol
_atom_type_description
_atom_type_scat_dispersion_real
_atom_type_scat_dispersion_imag
_atom_type_scat_source
H H 0.0000 0.0000 'International Tables Vol C Tables 4.2.6.8 and 6.1.1.4'
C C 0.0033 0.0016 'International Tables Vol C Tables 4.2.6.8 and 6.1.1.4'
N N 0.0061 0.0033 'International Tables Vol C Tables 4.2.6.8 and 6.1.1.4'
Nb Nb -2.0727 0.6215 'International Tables Vol C Tables 4.2.6.8 and 6.1.1.4'
B B 0.0013 0.0007 'International Tables Vol C Tables 4.2.6.8 and 6.1.1.4'
Cl Cl 0.1484 0.1585 'International Tables Vol C Tables 4.2.6.8 and 6.1.1.4'

loop_
_geom_angle_atom_site_label_1
_geom_angle_atom_site_label_2
_geom_angle_atom_site_label_3
_geom_angle
C5 C1 C2 107.9(2)
C5 C1 Nb1 73.21(14)
C2 C1 Nb1 75.64(13)
C5 C1 H1 126.1
C2 C1 H1 126.1
Nb1 C1 H1 117.1
C3 C2 C1 108.3(2)
C3 C2 Nb1 76.06(14)
C1 C2 Nb1 70.87(13)
C3 C2 H2 125.9
C1 C2 H2 125.9
Nb1 C2 H2 119.0
C2 C3 C4 107.4(2)
C2 C3 Nb1 71.42(13)
C4 C3 Nb1 71.30(14)
C2 C3 H3 126.3
C4 C3 H3 126.3
Nb1 C3 H3 122.7
C5 C4 C3 108.3(2)
C5 C4 Nb1 70.99(13)
C3 C4 Nb1 76.11(14)
C5 C4 H4 125.9
C3 C4 H4 125.9
Nb1 C4 H4 118.9
C1 C5 C4 108.1(2)
C1 C5 Nb1 73.22(13)
C4 C5 Nb1 75.60(14)
C1 C5 H5 125.9
C4 C5 H5 125.9
Nb1 C5 H5 117.2
N1 C6 C9 110.1(2)
N1 C6 C8 109.3(2)
C9 C6 C8 111.5(3)
N1 C6 C7 106.8(2)
C9 C6 C7 109.8(3)
C8 C6 C7 109.2(3)
C6 C7 H7A 109.5
C6 C7 H7B 109.5
H7A C7 H7B 109.5
C6 C7 H7C 109.5
H7A C7 H7C 109.5
H7B C7 H7C 109.5
C6 C8 H8A 109.5
C6 C8 H8B 109.5
H8A C8 H8B 109.5
C6 C8 H8C 109.5
H8A C8 H8C 109.5
H8B C8 H8C 109.5
C6 C9 H9A 109.5
C6 C9 H9B 109.5
H9A C9 H9B 109.5
C6 C9 H9C 109.5
H9A C9 H9C 109.5
H9B C9 H9C 109.5
C15 C10 C11 122.4(2)
C15 C10 N2 119.5(2)
C11 C10 N2 117.9(2)
C10 C11 C12 117.0(3)
C10 C11 C16 122.2(2)
C12 C11 C16 120.8(2)
C13 C12 C11 121.4(3)
C13 C12 H12 119.3
C11 C12 H12 119.3
C14 C13 C12 120.4(2)
C14 C13 H13 119.8
C12 C13 H13 119.8
C13 C14 C15 121.2(3)
C13 C14 H14 119.4
C15 C14 H14 119.4
C10 C15 C14 117.6(2)
C10 C15 C19 123.7(2)
C14 C15 C19 118.7(2)
C18 C16 C11 113.9(3)
C18 C16 C17 110.0(3)
C11 C16 C17 111.1(2)
C18 C16 H16 107.2
C11 C16 H16 107.2
C17 C16 H16 107.2
C16 C17 H17A 109.5
C16 C17 H17B 109.5
H17A C17 H17B 109.5
C16 C17 H17C 109.5
H17A C17 H17C 109.5
H17B C17 H17C 109.5
C16 C18 H18A 109.5
C16 C18 H18B 109.5
H18A C18 H18B 109.5
C16 C18 H18C 109.5
H18A C18 H18C 109.5
H18B C18 H18C 109.5
C15 C19 C21 111.6(2)
C15 C19 C20 111.6(2)
C21 C19 C20 109.4(2)
C15 C19 H19 108.0
C21 C19 H19 108.0
C20 C19 H19 108.0
C19 C20 H20A 109.5
C19 C20 H20B 109.5
H20A C20 H20B 109.5
C19 C20 H20C 109.5
H20A C20 H20C 109.5
H20B C20 H20C 109.5
C19 C21 H21A 109.5
C19 C21 H21B 109.5
H21A C21 H21B 109.5
C19 C21 H21C 109.5
H21A C21 H21C 109.5
H21B C21 H21C 109.5
C23 C22 H22A 109.5
C23 C22 H22B 109.5
H22A C22 H22B 109.5
C23 C22 H22C 109.5
H22A C22 H22C 109.5
H22B C22 H22C 109.5
N2 C23 C24 122.93(19)
N2 C23 C22 121.1(2)
C24 C23 C22 116.0(2)
C25 C24 C23 132.0(2)
C25 C24 H24 114.0
C23 C24 H24 114.0
N3 C25 C24 123.31(19)
N3 C25 C26 120.33(19)
C24 C25 C26 116.36(18)
C25 C26 H26A 109.5
C25 C26 H26B 109.5
H26A C26 H26B 109.5
C25 C26 H26C 109.5
H26A C26 H26C 109.5
H26B C26 H26C 109.5
C28 C27 C32 121.5(2)
C28 C27 N3 118.55(18)
C32 C27 N3 119.91(19)
C29 C28 C27 117.7(2)
C29 C28 C33 120.1(2)
C27 C28 C33 122.23(19)
C30 C29 C28 121.4(2)
C30 C29 H29 119.3
C28 C29 H29 119.3
C31 C30 C29 120.1(2)
C31 C30 H30 119.9
C29 C30 H30 119.9
C30 C31 C32 121.2(2)
C30 C31 H31 119.4
C32 C31 H31 119.4
C31 C32 C27 117.8(2)
C31 C32 C36 118.3(2)
C27 C32 C36 123.9(2)
C34 C33 C35 110.0(2)
C34 C33 C28 113.0(2)
C35 C33 C28 111.7(2)
C34 C33 H33 107.3
C35 C33 H33 107.3
C28 C33 H33 107.3
C33 C34 H34A 109.5
C33 C34 H34B 109.5
H34A C34 H34B 109.5
C33 C34 H34C 109.5
H34A C34 H34C 109.5
H34B C34 H34C 109.5
C33 C35 H35A 109.5
C33 C35 H35B 109.5
H35A C35 H35B 109.5
C33 C35 H35C 109.5
H35A C35 H35C 109.5
H35B C35 H35C 109.5
C32 C36 C38 112.18(19)
C32 C36 C37 110.7(2)
C38 C36 C37 109.4(2)
C32 C36 H36 108.1
C38 C36 H36 108.1
C37 C36 H36 108.1
C36 C37 H37A 109.5
C36 C37 H37B 109.5
H37A C37 H37B 109.5
C36 C37 H37C 109.5
H37A C37 H37C 109.5
H37B C37 H37C 109.5
C36 C38 H38A 109.5
C36 C38 H38B 109.5
H38A C38 H38B 109.5
C36 C38 H38C 109.5
H38A C38 H38C 109.5
H38B C38 H38C 109.5
C44 C39 C40 115.0(2)
C44 C39 B1 124.45(19)
C40 C39 B1 120.50(19)
C41 C40 C39 123.0(2)
C41 C40 H40 118.5
C39 C40 H40 118.5
C40 C41 C42 120.2(2)
C40 C41 H41 119.9
C42 C41 H41 119.9
C43 C42 C41 118.5(2)
C43 C42 H42 120.7
C41 C42 H42 120.7
C42 C43 C44 120.5(2)
C42 C43 H43 119.7
C44 C43 H43 119.7
C43 C44 C39 122.7(2)
C43 C44 H44 118.7
C39 C44 H44 118.7
C50 C45 C46 115.4(2)
C50 C45 B1 125.0(2)
C46 C45 B1 119.5(2)
C47 C46 C45 123.0(3)
C47 C46 H46 118.5
C45 C46 H46 118.5
C48 C47 C46 120.0(3)
C48 C47 H47 120.0
C46 C47 H47 120.0
C49 C48 C47 119.3(2)
C49 C48 H48 120.3
C47 C48 H48 120.4
C48 C49 C50 120.4(3)
C48 C49 H49 119.8
C50 C49 H49 119.8
C45 C50 C49 121.8(2)
C45 C50 H50 119.1
C49 C50 H50 119.1
C56 C51 C52 114.6(2)
C56 C51 B1 124.17(19)
C52 C51 B1 121.2(2)
C53 C52 C51 122.9(2)
C53 C52 H52 118.6
C51 C52 H52 118.6
C54 C53 C52 120.3(2)
C54 C53 H53 119.8
C52 C53 H53 119.8
C53 C54 C55 118.8(2)
C53 C54 H54 120.6
C55 C54 H54 120.6
C54 C55 C56 120.2(2)
C54 C55 H55 119.9
C56 C55 H55 119.9
C55 C56 C51 123.2(2)
C55 C56 H56 118.4
C51 C56 H56 118.4
C62 C57 C58 115.0(2)
C62 C57 B1 125.2(2)
C58 C57 B1 119.7(2)
C59 C58 C57 123.0(2)
C59 C58 H58 118.5
C57 C58 H58 118.5
C60 C59 C58 120.1(2)
C60 C59 H59 119.9
C58 C59 H59 119.9
C59 C60 C61 118.8(2)
C59 C60 H60 120.6
C61 C60 H60 120.6
C60 C61 C62 120.2(2)
C60 C61 H61 119.9
C62 C61 H61 119.9
C61 C62 C57 122.9(2)
C61 C62 H62 118.6
C57 C62 H62 118.6
C67 C63 C64 108.0
C67 C63 Nb2 71.28(13)
C64 C63 Nb2 76.11(12)
C67 C63 H63 126.0
C64 C63 H63 126.0
Nb2 C63 H63 118.5
C63 C64 C65 108.0
C63 C64 Nb2 70.83(12)
C65 C64 Nb2 73.57(11)
C63 C64 H64 126.0
C65 C64 H64 126.0
Nb2 C64 H64 121.3
C66 C65 C64 108.0
C66 C65 Nb2 70.73(13)
C64 C65 Nb2 73.78(11)
C66 C65 H65 126.0
C64 C65 H65 126.0
Nb2 C65 H65 121.2
C67 C66 C65 108.0
C67 C66 Nb2 71.44(12)
C65 C66 Nb2 76.15(12)
C67 C66 H66 126.0
C65 C66 H66 126.0
Nb2 C66 H66 118.3
C66 C67 C63 108.0
C66 C67 Nb2 74.64(11)
C63 C67 Nb2 74.83(12)
C66 C67 H67 126.0
C63 C67 H67 126.0
Nb2 C67 H67 116.6
N4 C68 C69 109.20(19)
N4 C68 C71 107.75(18)
C69 C68 C71 111.2(2)
N4 C68 C70 108.76(19)
C69 C68 C70 110.2(2)
C71 C68 C70 109.7(2)
C68 C69 H69A 109.5
C68 C69 H69B 109.5
H69A C69 H69B 109.5
C68 C69 H69C 109.5
H69A C69 H69C 109.5
H69B C69 H69C 109.5
C68 C70 H70A 109.5
C68 C70 H70B 109.5
H70A C70 H70B 109.5
C68 C70 H70C 109.5
H70A C70 H70C 109.5
H70B C70 H70C 109.5
C68 C71 H71A 109.5
C68 C71 H71B 109.5
H71A C71 H71B 109.5
C68 C71 H71C 109.5
H71A C71 H71C 109.5
H71B C71 H71C 109.5
C73 C72 C77 122.0(2)
C73 C72 N5 118.35(19)
C77 C72 N5 119.5(2)
C74 C73 C72 117.7(2)
C74 C73 C78 119.5(2)
C72 C73 C78 122.8(2)
C75 C74 C73 121.6(2)
C75 C74 H74 119.2
C73 C74 H74 119.2
C76 C75 C74 119.8(2)
C76 C75 H75 120.1
C74 C75 H75 120.1
C75 C76 C77 121.9(2)
C75 C76 H76 119.1
C77 C76 H76 119.1
C76 C77 C72 117.0(2)
C76 C77 C81 119.5(2)
C72 C77 C81 123.4(2)
C80 C78 C79 110.6(3)
C80 C78 C73 111.6(2)
C79 C78 C73 112.0(2)
C80 C78 H78 107.4
C79 C78 H78 107.4
C73 C78 H78 107.4
C78 C79 H79A 109.5
C78 C79 H79B 109.5
H79A C79 H79B 109.5
C78 C79 H79C 109.5
H79A C79 H79C 109.5
H79B C79 H79C 109.5
C78 C80 H80A 109.5
C78 C80 H80B 109.5
H80A C80 H80B 109.5
C78 C80 H80C 109.5
H80A C80 H80C 109.5
H80B C80 H80C 109.5
C82 C81 C77 111.7(2)
C82 C81 C83 108.5(3)
C77 C81 C83 113.1(2)
C82 C81 H81 107.8
C77 C81 H81 107.8
C83 C81 H81 107.8
C81 C82 H82A 109.5
C81 C82 H82B 109.5
H82A C82 H82B 109.5
C81 C82 H82C 109.5
H82A C82 H82C 109.5
H82B C82 H82C 109.5
C81 C83 H83A 109.5
C81 C83 H83B 109.5
H83A C83 H83B 109.5
C81 C83 H83C 109.5
H83A C83 H83C 109.5
H83B C83 H83C 109.5
C85 C84 H84A 109.5
C85 C84 H84B 109.5
H84A C84 H84B 109.5
C85 C84 H84C 109.5
H84A C84 H84C 109.5
H84B C84 H84C 109.5
N5 C85 C86 123.18(19)
N5 C85 C84 120.8(2)
C86 C85 C84 116.1(2)
C87 C86 C85 132.08(19)
C87 C86 H86 114.0
C85 C86 H86 114.0
N6 C87 C86 123.26(19)
N6 C87 C88 120.08(18)
C86 C87 C88 116.64(18)
C87 C88 H88A 109.5
C87 C88 H88B 109.5
H88A C88 H88B 109.5
C87 C88 H88C 109.5
H88A C88 H88C 109.5
H88B C88 H88C 109.5
C90 C89 C94 121.49(19)
C90 C89 N6 119.96(18)
C94 C89 N6 118.54(18)
C91 C90 C89 118.1(2)
C91 C90 C98 118.3(2)
C89 C90 C98 123.6(2)
C92 C91 C90 121.0(2)
C92 C91 H91 119.5
C90 C91 H91 119.5
C91 C92 C93 120.2(2)
C91 C92 H92 119.9
C93 C92 H92 119.9
C92 C93 C94 121.6(2)
C92 C93 H93 119.2
C94 C93 H93 119.2
C93 C94 C89 117.5(2)
C93 C94 C95 120.0(2)
C89 C94 C95 122.46(19)
C96 C95 C94 112.1(2)
C96 C95 C97 109.4(2)
C94 C95 C97 112.08(19)
C96 C95 H95 107.7
C94 C95 H95 107.7
C97 C95 H95 107.7
C95 C96 H96A 109.5
C95 C96 H96B 109.5
H96A C96 H96B 109.5
C95 C96 H96C 109.5
H96A C96 H96C 109.5
H96B C96 H96C 109.5
C95 C97 H97A 109.5
C95 C97 H97B 109.5
H97A C97 H97B 109.5
C95 C97 H97C 109.5
H97A C97 H97C 109.5
H97B C97 H97C 109.5
C90 C98 C99 110.7(2)
C90 C98 C100 112.0(2)
C99 C98 C100 109.7(2)
C90 C98 H98 108.1
C99 C98 H98 108.1
C100 C98 H98 108.1
C98 C99 H99A 109.5
C98 C99 H99B 109.5
H99A C99 H99B 109.5
C98 C99 H99C 109.5
H99A C99 H99C 109.5
H99B C99 H99C 109.5
C98 C100 H10A 109.5
C98 C100 H10B 109.5
H10A C100 H10B 109.5
C98 C100 H10C 109.5
H10A C100 H10C 109.5
H10B C100 H10C 109.5
C106 C101 C102 114.3(2)
C106 C101 B2 123.39(19)
C102 C101 B2 122.3(2)
C103 C102 C101 123.1(2)
C103 C102 H102 118.5
C101 C102 H102 118.5
C104 C103 C102 120.8(2)
C104 C103 H103 119.6
C102 C103 H103 119.6
C103 C104 C105 118.3(2)
C103 C104 H104 120.8
C105 C104 H104 120.8
C104 C105 C106 120.3(2)
C104 C105 H105 119.9
C106 C105 H105 119.9
C105 C106 C101 123.3(2)
C105 C106 H106 118.4
C101 C106 H106 118.4
C112 C107 C108 115.12(19)
C112 C107 B2 123.33(18)
C108 C107 B2 121.46(19)
C109 C108 C107 123.0(2)
C109 C108 H108 118.5
C107 C108 H108 118.5
C110 C109 C108 120.1(2)
C110 C109 H109 119.9
C108 C109 H109 119.9
C109 C110 C111 118.7(2)
C109 C110 H110 120.6
C111 C110 H110 120.6
C110 C111 C112 120.5(2)
C110 C111 H111 119.8
C112 C111 H111 119.8
C111 C112 C107 122.5(2)
C111 C112 H112 118.7
C107 C112 H112 118.7
C118 C113 C114 114.6(2)
C118 C113 B2 122.87(19)
C114 C113 B2 122.34(19)
C115 C114 C113 123.3(2)
C115 C114 H114 118.4
C113 C114 H114 118.4
C116 C115 C114 120.2(2)
C116 C115 H115 119.9
C114 C115 H115 119.9
C117 C116 C115 118.6(2)
C117 C116 H116 120.7
C115 C116 H116 120.7
C116 C117 C118 120.4(2)
C116 C117 H117 119.8
C118 C117 H117 119.8
C117 C118 C113 122.9(2)
C117 C118 H118 118.5
C113 C118 H118 118.5
C120 C119 C124 114.9(2)
C120 C119 B2 121.9(2)
C124 C119 B2 123.0(2)
C121 C120 C119 123.4(2)
C121 C120 H120 118.3
C119 C120 H120 118.3
C122 C121 C120 120.1(3)
C122 C121 H121 119.9
C120 C121 H121 119.9
C121 C122 C123 119.0(2)
C121 C122 H122 120.5
C123 C122 H122 120.5
C122 C123 C124 120.6(2)
C122 C123 H123 119.7
C124 C123 H123 119.7
C119 C124 C123 121.9(3)
C119 C124 H124 119.1
C123 C124 H124 119.1
C6 N1 Nb1 175.41(15)
C23 N2 C10 120.48(18)
C23 N2 Nb1 111.53(14)
C10 N2 Nb1 126.68(14)
C25 N3 C27 117.20(17)
C25 N3 Nb1 111.13(13)
C27 N3 Nb1 130.64(13)
C68 N4 Nb2 172.68(16)
C85 N5 C72 120.44(18)
C85 N5 Nb2 111.70(14)
C72 N5 Nb2 127.01(14)
C87 N6 C89 118.63(17)
C87 N6 Nb2 112.66(13)
C89 N6 Nb2 127.80(13)
N1 Nb1 N3 102.37(8)
N1 Nb1 N2 101.16(8)
N3 Nb1 N2 92.27(7)
N1 Nb1 C5 98.17(9)
N3 Nb1 C5 141.23(8)
N2 Nb1 C5 115.58(8)
N1 Nb1 C1 101.44(9)
N3 Nb1 C1 109.36(8)
N2 Nb1 C1 144.27(8)
C5 Nb1 C1 33.57(9)
N1 Nb1 C4 125.23(9)
N3 Nb1 C4 131.14(8)
N2 Nb1 C4 89.05(8)
C5 Nb1 C4 33.41(9)
C1 Nb1 C4 55.26(9)
N1 Nb1 C2 131.92(9)
N3 Nb1 C2 86.95(7)
N2 Nb1 C2 125.79(8)
C5 Nb1 C2 55.23(8)
C1 Nb1 C2 33.49(9)
C4 Nb1 C2 54.48(9)
N1 Nb1 C3 152.72(8)
N3 Nb1 C3 98.80(8)
N2 Nb1 C3 94.94(8)
C5 Nb1 C3 54.77(9)
C1 Nb1 C3 54.82(9)
C4 Nb1 C3 32.59(9)
C2 Nb1 C3 32.52(9)
N4 Nb2 N5 101.50(7)
N4 Nb2 N6 103.25(8)
N5 Nb2 N6 92.14(7)
N4 Nb2 C63A 95.30(16)
N5 Nb2 C63A 133.2(2)
N6 Nb2 C63A 125.9(3)
N4 Nb2 C67 96.89(10)
N5 Nb2 C67 120.46(15)
N6 Nb2 C67 137.16(11)
N4 Nb2 C64A 119.4(3)
N5 Nb2 C64A 135.7(2)
N6 Nb2 C64A 94.1(2)
C63A Nb2 C64A 34.63(10)
N4 Nb2 C66A 105.1(2)
N5 Nb2 C66A 98.7(3)
N6 Nb2 C66A 146.81(16)
C63A Nb2 C66A 34.59(11)
C64A Nb2 C66A 56.76(12)
N4 Nb2 C66 119.69(17)
N5 Nb2 C66 89.75(11)
N6 Nb2 C66 135.68(15)
C67 Nb2 C66 33.9
N4 Nb2 C63 107.01(12)
N5 Nb2 C63 143.03(7)
N6 Nb2 C63 103.48(12)
C67 Nb2 C63 33.9
C66 Nb2 C63 55.77(6)
N4 Nb2 C65A 151.0(2)
N5 Nb2 C65A 102.7(3)
N6 Nb2 C65A 91.64(18)
C63A Nb2 C65A 56.19(10)
C64A Nb2 C65A 33.39(8)
C66A Nb2 C65A 55.43(8)
N4 Nb2 C67A 137.5(3)
N5 Nb2 C67A 83.41(13)
N6 Nb2 C67A 118.9(3)
C63A Nb2 C67A 56.14(10)
C64A Nb2 C67A 55.45(8)
C66A Nb2 C67A 33.33(7)
C65A Nb2 C67A 32.75(7)
N4 Nb2 C65 151.49(12)
N5 Nb2 C65 89.28(10)
N6 Nb2 C65 102.62(15)
C67 Nb2 C65 55.42(5)
C66 Nb2 C65 33.1
C63 Nb2 C65 54.9
C45 B1 C39 109.44(18)
C45 B1 C57 107.85(18)
C39 B1 C57 110.88(18)
C45 B1 C51 112.83(18)
C39 B1 C51 106.98(17)
C57 B1 C51 108.89(18)
C107 B2 C113 110.36(17)
C107 B2 C101 107.99(18)
C113 B2 C101 110.42(18)
C107 B2 C119 109.07(18)
C113 B2 C119 107.78(18)
C101 B2 C119 111.23(18)
C67A C66A C63A 108.0
C67A C66A Nb2 77.2(3)
C63A C66A Nb2 70.1(3)
C67A C66A H66A 126.0
C63A C66A H66A 126.0
Nb2 C66A H66A 118.5
C66A C67A C65A 108.0
C66A C67A Nb2 69.5(3)
C65A C67A Nb2 73.5(3)
C66A C67A H67A 126.0
C65A C67A H67A 126.0
Nb2 C67A H67A 122.7
C67A C65A C64A 108.0
C67A C65A Nb2 73.8(2)
C64A C65A Nb2 69.3(3)
C67A C65A H65A 126.0
C64A C65A H65A 126.0
Nb2 C65A H65A 122.6
C63A C64A C65A 108.0
C63A C64A Nb2 70.3(3)
C65A C64A Nb2 77.3(3)
C63A C64A H64A 126.0
C65A C64A H64A 126.0
Nb2 C64A H64A 118.3
C64A C63A C66A 108.0
C64A C63A Nb2 75.1(3)
C66A C63A Nb2 75.3(3)
C64A C63A H63A 126.0
C66A C63A H63A 126.0
Nb2 C63A H63A 115.8

loop_
_geom_bond_atom_site_label_1
_geom_bond_atom_site_label_2
_geom_bond_distance
C1 C5 1.388(4)
C1 C2 1.404(4)
C1 Nb1 2.403(2)
C1 H1 0.9500
C2 C3 1.398(4)
C2 Nb1 2.464(2)
C2 H2 0.9500
C3 C4 1.400(4)
C3 Nb1 2.523(2)
C3 H3 0.9500
C4 C5 1.399(4)
C4 Nb1 2.462(2)
C4 H4 0.9500
C5 Nb1 2.403(2)
C5 H5 0.9500
C6 N1 1.461(3)
C6 C9 1.496(4)
C6 C8 1.505(4)
C6 C7 1.544(4)
C7 H7A 0.9800
C7 H7B 0.9800
C7 H7C 0.9800
C8 H8A 0.9800
C8 H8B 0.9800
C8 H8C 0.9800
C9 H9A 0.9800
C9 H9B 0.9800
C9 H9C 0.9800
C10 C15 1.401(3)
C10 C11 1.404(4)
C10 N2 1.461(3)
C11 C12 1.405(4)
C11 C16 1.519(4)
C12 C13 1.379(4)
C12 H12 0.9500
C13 C14 1.370(4)
C13 H13 0.9500
C14 C15 1.403(3)
C14 H14 0.9500
C15 C19 1.517(4)
C16 C18 1.515(4)
C16 C17 1.545(5)
C16 H16 1.0000
C17 H17A 0.9800
C17 H17B 0.9800
C17 H17C 0.9800
C18 H18A 0.9800
C18 H18B 0.9800
C18 H18C 0.9800
C19 C21 1.530(4)
C19 C20 1.540(3)
C19 H19 1.0000
C20 H20A 0.9800
C20 H20B 0.9800
C20 H20C 0.9800
C21 H21A 0.9800
C21 H21B 0.9800
C21 H21C 0.9800
C22 C23 1.504(3)
C22 H22A 0.9800
C22 H22B 0.9800
C22 H22C 0.9800
C23 N2 1.343(3)
C23 C24 1.404(3)
C24 C25 1.403(3)
C24 H24 0.9500
C25 N3 1.356(3)
C25 C26 1.504(3)
C26 H26A 0.9800
C26 H26B 0.9800
C26 H26C 0.9800
C27 C28 1.405(3)
C27 C32 1.407(3)
C27 N3 1.459(3)
C28 C29 1.394(3)
C28 C33 1.523(3)
C29 C30 1.378(3)
C29 H29 0.9500
C30 C31 1.373(4)
C30 H30 0.9500
C31 C32 1.396(3)
C31 H31 0.9500
C32 C36 1.515(3)
C33 C34 1.516(3)
C33 C35 1.522(4)
C33 H33 1.0000
C34 H34A 0.9800
C34 H34B 0.9800
C34 H34C 0.9800
C35 H35A 0.9800
C35 H35B 0.9800
C35 H35C 0.9800
C36 C38 1.531(3)
C36 C37 1.542(3)
C36 H36 1.0000
C37 H37A 0.9800
C37 H37B 0.9800
C37 H37C 0.9800
C38 H38A 0.9800
C38 H38B 0.9800
C38 H38C 0.9800
C39 C44 1.401(3)
C39 C40 1.404(3)
C39 B1 1.648(3)
C40 C41 1.388(3)
C40 H40 0.9500
C41 C42 1.388(3)
C41 H41 0.9500
C42 C43 1.386(3)
C42 H42 0.9500
C43 C44 1.390(3)
C43 H43 0.9500
C44 H44 0.9500
C45 C50 1.390(3)
C45 C46 1.410(3)
C45 B1 1.636(3)
C46 C47 1.382(3)
C46 H46 0.9500
C47 C48 1.376(4)
C47 H47 0.9500
C48 C49 1.374(4)
C48 H48 0.9500
C49 C50 1.408(4)
C49 H49 0.9500
C50 H50 0.9500
C51 C56 1.401(3)
C51 C52 1.408(3)
C51 B1 1.649(3)
C52 C53 1.390(3)
C52 H52 0.9500
C53 C54 1.381(4)
C53 H53 0.9500
C54 C55 1.382(3)
C54 H54 0.9500
C55 C56 1.392(3)
C55 H55 0.9500
C56 H56 0.9500
C57 C62 1.396(3)
C57 C58 1.402(3)
C57 B1 1.649(3)
C58 C59 1.391(3)
C58 H58 0.9500
C59 C60 1.382(4)
C59 H59 0.9500
C60 C61 1.384(4)
C60 H60 0.9500
C61 C62 1.394(3)
C61 H61 0.9500
C62 H62 0.9500
C63 C67 1.4200
C63 C64 1.4200
C63 Nb2 2.458(3)
C63 H63 0.9500
C64 C65 1.4200
C64 Nb2 2.527(3)
C64 H64 0.9500
C65 C66 1.4200
C65 Nb2 2.524(3)
C65 H65 0.9500
C66 C67 1.4200
C66 Nb2 2.454(4)
C66 H66 0.9500
C67 Nb2 2.413(4)
C67 H67 0.9500
C68 N4 1.467(3)
C68 C69 1.517(4)
C68 C71 1.520(3)
C68 C70 1.530(4)
C69 H69A 0.9800
C69 H69B 0.9800
C69 H69C 0.9800
C70 H70A 0.9800
C70 H70B 0.9800
C70 H70C 0.9800
C71 H71A 0.9800
C71 H71B 0.9800
C71 H71C 0.9800
C72 C73 1.405(3)
C72 C77 1.406(3)
C72 N5 1.462(3)
C73 C74 1.395(3)
C73 C78 1.533(3)
C74 C75 1.376(4)
C74 H74 0.9500
C75 C76 1.374(4)
C75 H75 0.9500
C76 C77 1.404(3)
C76 H76 0.9500
C77 C81 1.518(3)
C78 C80 1.501(4)
C78 C79 1.530(3)
C78 H78 1.0000
C79 H79A 0.9800
C79 H79B 0.9800
C79 H79C 0.9800
C80 H80A 0.9800
C80 H80B 0.9800
C80 H80C 0.9800
C81 C82 1.517(4)
C81 C83 1.522(4)
C81 H81 1.0000
C82 H82A 0.9800
C82 H82B 0.9800
C82 H82C 0.9800
C83 H83A 0.9800
C83 H83B 0.9800
C83 H83C 0.9800
C84 C85 1.495(3)
C84 H84A 0.9800
C84 H84B 0.9800
C84 H84C 0.9800
C85 N5 1.342(3)
C85 C86 1.407(3)
C86 C87 1.403(3)
C86 H86 0.9500
C87 N6 1.347(3)
C87 C88 1.506(3)
C88 H88A 0.9800
C88 H88B 0.9800
C88 H88C 0.9800
C89 C90 1.404(3)
C89 C94 1.412(3)
C89 N6 1.463(3)
C90 C91 1.398(3)
C90 C98 1.523(3)
C91 C92 1.377(3)
C91 H91 0.9500
C92 C93 1.378(3)
C92 H92 0.9500
C93 C94 1.394(3)
C93 H93 0.9500
C94 C95 1.520(3)
C95 C96 1.520(3)
C95 C97 1.531(3)
C95 H95 1.0000
C96 H96A 0.9800
C96 H96B 0.9800
C96 H96C 0.9800
C97 H97A 0.9800
C97 H97B 0.9800
C97 H97C 0.9800
C98 C99 1.530(4)
C98 C100 1.535(3)
C98 H98 1.0000
C99 H99A 0.9800
C99 H99B 0.9800
C99 H99C 0.9800
C100 H10A 0.9800
C100 H10B 0.9800
C100 H10C 0.9800
C101 C106 1.399(3)
C101 C102 1.407(3)
C101 B2 1.653(3)
C102 C103 1.381(4)
C102 H102 0.9500
C103 C104 1.380(4)
C103 H103 0.9500
C104 C105 1.385(3)
C104 H104 0.9500
C105 C106 1.389(3)
C105 H105 0.9500
C106 H106 0.9500
C107 C112 1.403(3)
C107 C108 1.407(3)
C107 B2 1.645(3)
C108 C109 1.387(3)
C108 H108 0.9500
C109 C110 1.386(3)
C109 H109 0.9500
C110 C111 1.390(3)
C110 H110 0.9500
C111 C112 1.390(3)
C111 H111 0.9500
C112 H112 0.9500
C113 C118 1.403(3)
C113 C114 1.406(3)
C113 B2 1.646(3)
C114 C115 1.388(3)
C114 H114 0.9500
C115 C116 1.387(3)
C115 H115 0.9500
C116 C117 1.384(3)
C116 H116 0.9500
C117 C118 1.393(3)
C117 H117 0.9500
C118 H118 0.9500
C119 C120 1.399(3)
C119 C124 1.406(3)
C119 B2 1.653(3)
C120 C121 1.394(3)
C120 H120 0.9500
C121 C122 1.373(4)
C121 H121 0.9500
C122 C123 1.378(4)
C122 H122 0.9500
C123 C124 1.410(3)
C123 H123 0.9500
C124 H124 0.9500
N1 Nb1 1.7644(18)
N2 Nb1 2.1127(19)
N3 Nb1 2.0995(17)
N4 Nb2 1.7672(17)
N5 Nb2 2.1030(18)
N6 Nb2 2.1056(18)
Nb2 C63A 2.352(9)
Nb2 C64A 2.414(7)
Nb2 C66A 2.420(8)
Nb2 C65A 2.517(6)
Nb2 C67A 2.520(6)
C66A C67A 1.4200
C66A C63A 1.4200
C66A H66A 0.9500
C67A C65A 1.4200
C67A H67A 0.9500
C65A C64A 1.4200
C65A H65A 0.9500
C64A C63A 1.4200
C64A H64A 0.9500
C63A H63A 0.9500

loop_
_platon_squeeze_void_nr
_platon_squeeze_void_average_x
_platon_squeeze_void_average_y
_platon_squeeze_void_average_z
_platon_squeeze_void_volume
_platon_squeeze_void_count_electrons
_platon_squeeze_void_content
1 0.000 0.500 0.000 305 94 'position disordered dichloromethane'
2 0.266 -0.042 0.559 24 0 ' '
3 0.424 0.748 0.135 18 0 ' '
4 0.576 0.252 0.865 17 0 ' '
5 0.734 0.042 0.441 24 0 ' '
